data_2006157
loop_
_publ_author_name
'Alilou, El Houssine '
'El Hallaoui, Abdelilah '
'El Ghadraoui, El Houssine'
'Giorgi, Michel '
'Pierrot, Marcel '
'R\'eglier, Marius'

_publ_section_title
;
 Two TEPA--Copper(II) Complexes {TEPA is Tris[2-(2-pyridyl)ethyl]amine}
;
_journal_issue 5
_journal_name_full 'Acta Crystallographica Section C'
_journal_page_first 559
_journal_page_last 562
_journal_paper_doi 10.1107/S0108270196015223
_journal_volume 53
_journal_year 1997
_chemical_formula_iupac '[Cu (C2 H3 O2)(C21 H24 N4)] P F6'
_chemical_formula_sum 'C23 H27 Cu F6 N4 O2 P'
_chemical_formula_weight 600.00
_chemical_name_systematic ' ?'
_space_group_crystal_system monoclinic
_space_group_IT_number 14
_space_group_name_Hall '-P 2ybc'
_space_group_name_H-M_alt 'P 1 21/c 1'
_atom_type_scat_source IntTabIV
_cell_angle_alpha 90.0
_cell_angle_beta 125.58(4)
_cell_angle_gamma 90.0
_cell_formula_units_Z 4
_cell_length_a 18.168(2)
_cell_length_b 7.867(2)
_cell_length_c 21.908(3)
_cell_measurement_reflns_used 25
_cell_measurement_temperature 294
_cell_measurement_theta_max 15
_cell_measurement_theta_min 10
_cell_volume 2546.7(15)
_computing_cell_refinement 'CAD-4 Software'
_computing_data_collection 'CAD-4 Software (Enraf-Nonius, 1989)'
_computing_data_reduction 'BEGIN in SDP (Frenz, 1985)'
_computing_molecular_graphics 'ORTEPII (Johnson, 1976)'
_computing_publication_material 'CIF VAX in MolEN (Fair, 1990)'
_computing_structure_refinement 'LSFM in SDP'
_computing_structure_solution 'MULTAN80 (Main et al., 1980)'
_diffrn_ambient_temperature 294
_diffrn_measurement_device Enraf_Nonius_CAD4
_diffrn_measurement_method \q/2\q
_diffrn_radiation_type MoK\a
_diffrn_radiation_wavelength 0.71073
_diffrn_reflns_av_R_equivalents 0.055
_diffrn_reflns_limit_h_max 19
_diffrn_reflns_limit_h_min -20
_diffrn_reflns_limit_k_max 8
_diffrn_reflns_limit_k_min 0
_diffrn_reflns_limit_l_max 21
_diffrn_reflns_limit_l_min 0
_diffrn_reflns_number 4467
_diffrn_reflns_theta_max 24
_diffrn_reflns_theta_min 2.
_diffrn_standards_decay_% 0.79
_diffrn_standards_interval_time 60
_diffrn_standards_number 2
_exptl_absorpt_coefficient_mu 0.991
_exptl_absorpt_correction_type none
_exptl_crystal_colour blue
_exptl_crystal_density_diffrn 1.56(5)
_exptl_crystal_density_method none
_exptl_crystal_description prismatic
_exptl_crystal_F_000 1228
_exptl_crystal_size_max 0.35
_exptl_crystal_size_mid 0.30
_exptl_crystal_size_min 0.20
_refine_diff_density_max 0.90
_refine_diff_density_min 0.56
_refine_ls_extinction_method none
_refine_ls_goodness_of_fit_obs 3.208
_refine_ls_hydrogen_treatment 'H atoms not refined'
_refine_ls_matrix_type full
_refine_ls_number_parameters 334
_refine_ls_number_reflns 2607
_refine_ls_number_restraints 0
_refine_ls_R_factor_all 0.081
_refine_ls_R_factor_obs .075
_refine_ls_shift/esd_max 0.025
_refine_ls_structure_factor_coef F
_refine_ls_weighting_details 'w = 4Fo^2^/[\s^2^(Fo^2^) + 0.0016Fo^4^]'
_refine_ls_weighting_scheme calc
_refine_ls_wR_factor_obs .098
_reflns_number_observed 2607
_reflns_number_total 2862
_reflns_observed_criterion >3.0\s(I)
_cod_data_source_file sk1069.cif
_cod_data_source_block TEPAACETATE
_cod_depositor_comments
;
 Updating space group information and adding the symmetry operation list.

 Antanas Vaitkus,
 2018-06-15

The following automatic conversions were performed:

'_refine_ls_weighting_scheme' value 'w = 4Fo^2^/[\s^2^(Fo^2^) +
0.0016Fo^4^]' was changed to 'calc'. New tag
'_refine_ls_weighting_details' was created. The value of the new tag
was set to 'w = 4Fo^2^/[\s^2^(Fo^2^) + 0.0016Fo^4^]'.

Automatic conversion script
Id: cif_fix_values 3143 2015-03-26 13:38:13Z robertas 
;
_cod_original_cell_volume 2546(2)
_cod_original_sg_symbol_H-M 'P 21/c'
_cod_original_formula_sum 'C23 H27 Cu1 F6 N4 O2 P1'
_cod_database_code 2006157

loop_
_space_group_symop_id
_space_group_symop_operation_xyz
1 x,y,z
2 -x,y+1/2,-z+1/2
3 -x,-y,-z
4 x,-y+1/2,z+1/2

loop_
_atom_site_aniso_label
_atom_site_aniso_U_11
_atom_site_aniso_U_22
_atom_site_aniso_U_33
_atom_site_aniso_U_12
_atom_site_aniso_U_13
_atom_site_aniso_U_23
Cu .0563(3) .0418(5) .0466(3) -.0043(4) .0338(2) -.0026(4)
P1 .070(2) .074(2) .091(2) .011(2) .0429(8) .012(2)
F1 .113(3) .187(8) .184(4) -.001(4) .089(3) -.055(5)
F2 .40(2) .066(5) .53(2) -.071(6) .323(7) -.051(7)
F3 .179(6) .28(2) .150(5) .049(7) .096(3) .061(6)
F4 .155(3) .24(2) .209(4) .059(5) .146(2) .042(6)
F5 .213(6) .125(7) .39(2) -.050(6) .177(6) -.064(8)
F6 .086(4) .74(3) .087(4) .06(2) .028(3) .097(9)
O1 .064(2) .041(3) .048(2) .001(2) .033(2) .003(2)
O2 .119(3) .076(4) .075(2) .008(3) .070(2) .014(3)
N1 .074(3) .054(4) .087(3) -.006(3) .058(2) -.015(3)
N2 .066(3) .037(4) .078(3) -.007(3) .044(2) .001(3)
N3 .059(3) .043(3) .043(2) -.002(3) .029(2) .000(3)
N4 .059(3) .038(4) .056(3) -.002(3) .030(2) .005(3)
C1 .109(3) .098(8) .123(4) -.026(4) .101(2) -.029(4)
C2 .116(4) .079(7) .109(4) -.015(5) .088(2) .007(4)
C3 .077(3) .044(5) .099(4) -.007(3) .064(2) -.003(4)
C4 .076(4) .067(7) .145(6) -.001(4) .071(3) .008(5)
C5 .058(5) .061(6) .130(7) -.006(5) .029(5) -.002(6)
C6 .071(5) .061(6) .090(5) -.011(5) .027(4) -.005(5)
C7 .066(4) .048(5) .062(4) -.007(4) .026(3) -.004(4)
C8 .077(4) .087(7) .068(3) -.009(5) .045(2) -.028(4)
C9 .097(5) .086(7) .056(3) -.017(5) .046(2) -.022(4)
C10 .076(4) .051(5) .051(3) .003(4) .035(2) -.001(3)
C11 .085(5) .090(7) .051(4) .001(6) .020(3) -.011(5)
C12 .062(5) .081(7) .094(6) -.001(5) .024(4) -.007(6)
C13 .055(4) .069(6) .083(4) .002(4) .034(3) -.006(5)
C14 .066(4) .051(5) .067(3) -.005(4) .040(2) .000(4)
C15 .066(4) .082(7) .103(4) .016(4) .050(3) -.018(5)
C16 .086(5) .050(6) .084(5) .013(5) .038(3) .002(4)
C17 .061(4) .049(5) .071(4) -.011(4) .029(3) -.007(4)
C18 .101(6) .057(6) .067(4) .011(5) .028(4) .028(4)
C19 .114(6) .076(7) .076(4) .009(6) .042(4) .034(5)
C20 .094(4) .092(7) .063(3) -.011(5) .051(2) .014(4)
C21 .066(4) .058(5) .054(3) -.004(4) .032(2) .004(4)
C22 .063(4) .045(5) .068(3) -.010(4) .038(2) -.004(4)
C23 .078(4) .049(5) .127(5) .014(4) .066(3) .028(4)

loop_
_atom_site_label
_atom_site_fract_x
_atom_site_fract_y
_atom_site_fract_z
_atom_site_U_iso_or_equiv
_atom_site_thermal_displace_type
_atom_site_calc_flag
Cu .19149(5) -.1037(2) -.02419(4) .0460(2) Uani ?
P1 .3965(2) .1076(4) .3438(2) .0805(9) Uani ?
F1 .3195(4) .146(2) .3540(4) .160(4) Uani ?
F2 .4156(8) .283(2) .3501(7) .303(8) Uani ?
F3 .3281(6) .135(2) .2570(4) .202(5) Uani ?
F4 .4731(4) .064(2) .3370(4) .178(4) Uani ?
F5 .3577(7) -.071(2) .3226(7) .241(6) Uani ?
F6 .4595(5) .076(3) .4216(4) .316(9) Uani ?
O1 .1358(3) .0795(6) -.0016(2) .051(2) Uani ?
O2 .1146(4) .1980(9) -.1023(3) .082(2) Uani ?
N1 .2520(4) -.2595(9) -.0606(3) .065(2) Uani ?
N2 .3127(4) .0117(8) .0448(3) .059(2) Uani ?
N3 .0622(4) -.1869(8) -.1050(3) .049(2) Uani ?
N4 .2134(4) -.2782(8) .0655(3) .053(2) Uani ?
C1 .3018(5) -.158(2) -.0841(4) .091(3) Uani ?
C2 .3104(6) .026(2) -.0645(4) .088(3) Uani ?
C3 .3579(5) .063(2) .0171(4) .065(3) Uani ?
C4 .4436(6) .136(2) .0626(5) .092(4) Uani ?
C5 .4825(6) .152(2) .1382(6) .098(5) Uani ?
C6 .4367(6) .104(2) .1658(5) .086(4) Uani ?
C7 .3513(5) .034(2) .1184(4) .065(3) Uani ?
C8 .1849(5) -.367(2) -.1258(4) .075(3) Uani ?
C9 .1058(6) -.259(2) -.1873(4) .078(3) Uani ?
C10 .0337(5) -.236(2) -.1746(4) .061(3) Uani ?
C11 -.0575(6) -.256(2) -.2307(5) .087(4) Uani ?
C12 -.1193(6) -.242(2) -.2138(6) .092(4) Uani ?
C13 -.0900(5) -.197(2) -.1417(5) .072(3) Uani ?
C14 .0005(5) -.172(2) -.0910(4) .061(3) Uani ?
C15 .3207(5) -.371(2) .0035(5) .083(3) Uani ?
C16 .2853(6) -.490(2) .0359(5) .080(4) Uani ?
C17 .2653(5) -.418(2) .0872(4) .066(3) Uani ?
C18 .2942(6) -.500(2) .1538(5) .087(4) Uani ?
C19 .2702(7) -.439(2) .1967(5) .097(4) Uani ?
C20 .2165(6) -.294(2) .1758(4) .080(3) Uani ?
C21 .1898(5) -.218(2) .1099(4) .061(3) Uani ?
C22 .1044(5) .199(2) -.0506(4) .059(3) Uani ?
C23 .0549(6) .340(2) -.0439(5) .081(3) Uani ?
H1 .2740 -.1718 -.1356 .1148 Uiso calc
H2 .3629 -.2016 -.0565 .1148 Uiso calc
H3 .2490 .0811 -.0915 .1100 Uiso calc
H4 .3399 .0924 -.0830 .1100 Uiso calc
H5 .4744 .1661 .0402 .1276 Uiso calc
H6 .5451 .1895 .1713 .1426 Uiso calc
H7 .4625 .1365 .2179 .1155 Uiso calc
H8 .3204 -.0147 .1399 .0888 Uiso calc
H9 .1582 -.4605 -.1089 .0991 Uiso calc
H10 .2144 -.4328 -.1478 .0991 Uiso calc
H11 .0763 -.3077 -.2406 .1019 Uiso calc
H12 -.0799 -.2868 -.2851 .1256 Uiso calc
H27 .1311 -.1361 -.1871 .1019 Uiso calc
H13 -.1881 -.2737 -.2533 .1230 Uiso calc
H14 -.1362 -.1820 -.1288 .0950 Uiso calc
H15 .0228 -.1468 -.0353 .0871 Uiso calc
H16 .3692 -.2909 .0472 .1073 Uiso calc
H17 .3545 -.4402 -.0139 .1073 Uiso calc
H18 .3336 -.5874 .0646 .1109 Uiso calc
H19 .2273 -.5472 -.0100 .1109 Uiso calc
H20 .3339 -.6152 .1704 .1177 Uiso calc
H21 .2926 -.4956 .2488 .1274 Uiso calc
H22 .1964 -.2488 .2088 .0932 Uiso calc
H23 .1494 -.1096 .0931 .0838 Uiso calc
H24 .0335 .4296 -.0869 .1054 Uiso calc
H25 -.0011 .2978 -.0479 .1054 Uiso calc
H26 .0970 .4042 .0068 .1054 Uiso calc

loop_
_geom_angle_atom_site_label_1
_geom_angle_atom_site_label_2
_geom_angle_atom_site_label_3
_geom_angle
_geom_angle_publ_flag
O1 Cu N1 168.6(3) yes
O1 Cu N2 88.8(2) yes
O1 Cu N3 87.3(2) yes
O1 Cu N4 94.7(2) yes
N1 Cu N2 87.9(3) yes
N1 Cu N3 94.3(3) yes
N1 Cu N4 96.3(3) yes
N2 Cu N3 170.8(3) yes
N2 Cu N4 93.4(2) yes
N3 Cu N4 95.2(2) yes
F1 P1 F2 89.1(8) no
F1 P1 F3 90.1(5) no
F1 P1 F4 177.4(5) no
F1 P1 F5 86.0(7) no
F1 P1 F6 91.5(6) no
F2 P1 F3 87.6(7) no
F2 P1 F4 92.3(8) no
F2 P1 F5 168.3(5) no
F2 P1 F6 94.2(9) no
F3 P1 F4 92.1(5) no
F3 P1 F5 81.9(6) no
F3 P1 F6 177.6(9) no
F4 P1 F5 93.0(7) no
F4 P1 F6 86.2(5) no
F5 P1 F6 96.6(9) no
C1 N1 C8 106.8(7) no
C1 N1 C15 106.9(7) no
C8 N1 C15 109.6(7) no
C3 N2 C7 118.5(7) no
C10 N3 C14 117.8(6) no
C17 N4 C21 118.8(7) no
N1 C1 C2 113.5(9) no
C1 C2 C3 114.8(8) no
N2 C3 C2 114.1(7) no
N2 C3 C4 121.8(8) no
C2 C3 C4 124(2) no
C3 C4 C5 118(2) no
C4 C5 C6 119.9(9) no
C5 C6 C7 119.1(2) no
N2 C7 C6 122(2) no
N1 C8 C9 110.8(8) no
C8 C9 C10 112.1(8) no
N3 C10 C9 116.2(6) no
N3 C10 C11 121(2) no
C9 C10 C11 123.1(8) no
C10 C11 C12 119.7(9) no
C11 C12 C13 119.7(8) no
C12 C13 C14 116(2) no
N3 C14 C13 125.5(8) no
N1 C15 C16 116.5(8) no
C15 C16 C17 118.6(8) no
N4 C17 C16 118.3(8) no
N4 C17 C18 121(2) no
C16 C17 C18 120.8(9) no
C17 C18 C19 119.6(9) no
C18 C19 C20 121.(2) no
C19 C20 C21 117(2) no
N4 C21 C20 122.5(8) no
O1 C22 O2 121.9(8) no
O1 C22 C23 117.5(9) no
O2 C22 C23 120.6(8) no

loop_
_geom_bond_atom_site_label_1
_geom_bond_atom_site_label_2
_geom_bond_distance
_geom_bond_publ_flag
Cu O1 1.983(6) yes
Cu N1 2.089(8) yes
Cu N2 2.021(5) yes
Cu N3 2.059(5) yes
Cu N4 2.234(7) yes
O1 C22 1.284(9) no
O2 C22 1.25(2) no
N1 C1 1.50(2) no
N1 C8 1.488(9) no
N1 C15 1.50(2) no
N2 C3 1.34(2) no
N2 C7 1.34(2) no
N3 C10 1.35(2) no
N3 C14 1.33(2) no
N4 C17 1.34(2) no
N4 C21 1.36(2) no
C1 C2 1.50(2) no
C2 C3 1.49(2) no
C3 C4 1.40(2) no
C4 C5 1.38(2) no
C5 C6 1.34(2) no
C6 C7 1.38(2) no
C8 C9 1.53(2) no
C9 C10 1.50(2) no
C10 C11 1.38(2) no
C11 C12 1.38(2) no
C12 C13 1.39(2) no
C13 C14 1.36(2) no
C15 C16 1.52(2) no
C16 C17 1.48(2) no
C17 C18 1.39(2) no
C18 C19 1.33(2) no
C19 C20 1.39(2) no
C20 C21 1.37(2) no
C22 C23 1.49(2) no
P1 F1 1.57(2) no
P1 F2 1.41(2) no
P1 F3 1.568(8) no
P1 F4 1.52(2) no
P1 F5 1.52(2) no
P1 F6 1.416(8) no
